data_2213458
loop_
_publ_author_name
'Juan-Lan Huang'
'Yun-Long Feng'

_publ_section_title Dichlorido(<i>N</i>,<i>N</i>-dimethylpropane-1,3-diamine-\k^2^<i>N</i>,<i>N</i>')zinc(II)
_journal_coeditor_code LH2357
_journal_issue 5
_journal_name_full 'Acta Crystallographica Section E'
_journal_page_first m1395
_journal_page_last m1395
_journal_paper_doi 10.1107/S1600536807016583
_journal_volume 63
_journal_year 2007
_chemical_formula_iupac '[Zn Cl2 (C5 H14 N2)]'
_chemical_formula_moiety 'C5 H14 Cl2 N2 Zn'
_chemical_formula_sum 'C5 H14 Cl2 N2 Zn'
_chemical_formula_weight 238.45
_chemical_name_systematic
;
Dichlorido(N,N-dimethylpropane-1,3-diamine-\k^2^N,N')zinc(II)
;
_space_group_IT_number 14
_symmetry_cell_setting monoclinic
_symmetry_space_group_name_Hall '-P 2ybc'
_symmetry_space_group_name_H-M 'P 1 21/c 1'
_atom_sites_solution_hydrogens geom
_atom_sites_solution_primary direct
_atom_sites_solution_secondary difmap
_audit_creation_method SHELXL97
_cell_angle_alpha 90.00
_cell_angle_beta 111.817(3)
_cell_angle_gamma 90.00
_cell_formula_units_Z 8
_cell_length_a 12.033(4)
_cell_length_b 11.816(4)
_cell_length_c 15.113(4)
_cell_measurement_reflns_used 3925
_cell_measurement_temperature 293(2)
_cell_measurement_theta_max 27.81
_cell_measurement_theta_min 1.82
_cell_volume 1994.9(11)
_computing_cell_refinement 'SAINT (Bruker, 2004)'
_computing_data_collection 'SMART (Bruker, 2004)'
_computing_data_reduction SAINT
_computing_molecular_graphics 'SHELXTL (Bruker, 2002)'
_computing_publication_material SHELXL97
_computing_structure_refinement 'SHELXL97 (Sheldrick, 1997)'
_computing_structure_solution 'SHELXS97 (Sheldrick, 1997)'
_diffrn_ambient_temperature 293(2)
_diffrn_measured_fraction_theta_full 0.994
_diffrn_measured_fraction_theta_max 0.994
_diffrn_measurement_device_type 'Bruker APEXII area-detector'
_diffrn_measurement_method \w
_diffrn_radiation_monochromator graphite
_diffrn_radiation_source 'fine-focus sealed tube'
_diffrn_radiation_type MoK\a
_diffrn_radiation_wavelength 0.71073
_diffrn_reflns_av_R_equivalents 0.0221
_diffrn_reflns_av_sigmaI/netI 0.0275
_diffrn_reflns_limit_h_max 15
_diffrn_reflns_limit_h_min -15
_diffrn_reflns_limit_k_max 15
_diffrn_reflns_limit_k_min -14
_diffrn_reflns_limit_l_max 19
_diffrn_reflns_limit_l_min -14
_diffrn_reflns_number 12998
_diffrn_reflns_theta_full 27.81
_diffrn_reflns_theta_max 27.81
_diffrn_reflns_theta_min 1.82
_exptl_absorpt_coefficient_mu 2.936
_exptl_absorpt_correction_T_max 0.494
_exptl_absorpt_correction_T_min 0.277
_exptl_absorpt_correction_type multi-scan
_exptl_absorpt_process_details '(SADABS; Sheldrick, 1996)'
_exptl_crystal_colour colourless
_exptl_crystal_density_diffrn 1.588
_exptl_crystal_density_method 'not measured'
_exptl_crystal_description block
_exptl_crystal_F_000 976
_exptl_crystal_size_max 0.45
_exptl_crystal_size_mid 0.38
_exptl_crystal_size_min 0.24
_refine_diff_density_max 0.296
_refine_diff_density_min -0.467
_refine_ls_extinction_method none
_refine_ls_goodness_of_fit_ref 0.994
_refine_ls_hydrogen_treatment constr
_refine_ls_matrix_type full
_refine_ls_number_parameters 185
_refine_ls_number_reflns 4701
_refine_ls_number_restraints 0
_refine_ls_restrained_S_all 0.994
_refine_ls_R_factor_all 0.0384
_refine_ls_R_factor_gt 0.0260
_refine_ls_shift/su_max 0.001
_refine_ls_shift/su_mean 0.000
_refine_ls_structure_factor_coef Fsqd
_refine_ls_weighting_details 'calc w = 1/[\s^2^(Fo^2^)+(0.0354P)^2^] where P=(Fo^2^+2Fc^2^)/3'
_refine_ls_weighting_scheme calc
_refine_ls_wR_factor_gt 0.0611
_refine_ls_wR_factor_ref 0.0639
_reflns_number_gt 3625
_reflns_number_total 4701
_reflns_threshold_expression I>2\s(I)
_cod_data_source_file lh2357.cif
_cod_data_source_block I
_cod_depositor_comments
;
The following automatic conversions were performed:
'_symmetry_cell_setting' value 'Monoclinic' changed to 'monoclinic'
according to '/home/saulius/struct/CIF-dictionaries/cif_core.dic'
dictionary named 'cif_core.dic' version 2.4.1 from 2010-06-29.

Automatic conversion script
Id: cif_fix_enum 1527 2010-12-29 10:47:43Z saulius 

The following automatic conversions were performed:

'_symmetry_cell_setting' value 'Monoclinic' changed to 'monoclinic'
according to /home/saulius/struct/CIF-dictionaries/cif_core.dic
dictionary named 'cif_core.dic' version 2.4.1 from 2010-06-29.

Automatic conversion script
Id: cif_fix_values 1715 2011-07-08 13:25:40Z adriana 
;
_cod_original_cell_volume 1995.0(10)
_cod_original_sg_symbol_H-M 'P 21/c'
_cod_database_code 2213458
_cod_database_fobs_code 2213458

loop_
_symmetry_equiv_pos_as_xyz
'x, y, z'
'-x, y+1/2, -z+1/2'
'-x, -y, -z'
'x, -y-1/2, z-1/2'

loop_
_atom_site_type_symbol
_atom_site_label
_atom_site_fract_x
_atom_site_fract_y
_atom_site_fract_z
_atom_site_U_iso_or_equiv
_atom_site_adp_type
_atom_site_calc_flag
_atom_site_refinement_flags
_atom_site_occupancy
Zn Zn1 0.411849(19) 0.857901(19) 0.046947(15) 0.03807(7) Uani d . 1
Zn Zn2 0.863280(19) 0.73098(2) 0.201793(15) 0.04190(8) Uani d . 1
N N1 0.49646(15) 0.82785(14) -0.04360(12) 0.0469(4) Uani d . 1
H H1C 0.5200 0.8940 -0.0604 0.056 Uiso calc R 1
H H1D 0.5623 0.7859 -0.0138 0.056 Uiso calc R 1
N N2 0.33563(13) 0.70150(13) 0.04345(11) 0.0390(4) Uani d . 1
N N3 0.82874(15) 0.89004(15) 0.23443(12) 0.0501(4) Uani d . 1
H H3C 0.8433 0.9395 0.1947 0.060 Uiso calc R 1
H H3D 0.7509 0.8957 0.2262 0.060 Uiso calc R 1
N N4 0.84928(14) 0.65333(14) 0.32039(12) 0.0452(4) Uani d . 1
Cl Cl1 0.26121(5) 0.97769(5) -0.02651(4) 0.05660(15) Uani d . 1
Cl Cl2 0.52522(4) 0.91528(5) 0.19295(3) 0.05169(14) Uani d . 1
Cl Cl3 1.05195(5) 0.72640(6) 0.21087(5) 0.06741(17) Uani d . 1
Cl Cl4 0.72616(5) 0.65413(5) 0.07219(4) 0.05821(15) Uani d . 1
C C1 0.4183(2) 0.76772(19) -0.13034(15) 0.0559(6) Uani d . 1
H H1A 0.4627 0.7532 -0.1711 0.067 Uiso calc R 1
H H1B 0.3508 0.8157 -0.1652 0.067 Uiso calc R 1
C C2 0.3727(2) 0.65750(19) -0.10731(16) 0.0580(6) Uani d . 1
H H2A 0.4410 0.6136 -0.0672 0.070 Uiso calc R 1
H H2B 0.3355 0.6158 -0.1663 0.070 Uiso calc R 1
C C3 0.28377(18) 0.66473(18) -0.05791(15) 0.0504(5) Uani d . 1
H H3A 0.2208 0.7173 -0.0929 0.061 Uiso calc R 1
H H3B 0.2472 0.5910 -0.0608 0.061 Uiso calc R 1
C C4 0.42189(19) 0.61736(19) 0.10245(16) 0.0558(6) Uani d . 1
H H4A 0.3843 0.5444 0.0938 0.084 Uiso calc R 1
H H4B 0.4478 0.6388 0.1683 0.084 Uiso calc R 1
H H4C 0.4898 0.6141 0.0837 0.084 Uiso calc R 1
C C5 0.23779(19) 0.7116(2) 0.07969(17) 0.0638(7) Uani d . 1
H H5A 0.1981 0.6399 0.0739 0.096 Uiso calc R 1
H H5B 0.1814 0.7675 0.0433 0.096 Uiso calc R 1
H H5C 0.2702 0.7339 0.1455 0.096 Uiso calc R 1
C C6 0.9032(2) 0.9189(2) 0.33350(16) 0.0621(6) Uani d . 1
H H6A 0.8891 0.9972 0.3457 0.075 Uiso calc R 1
H H6B 0.9870 0.9112 0.3427 0.075 Uiso calc R 1
C C7 0.8754(3) 0.8430(2) 0.40354(17) 0.0717(7) Uani d . 1
H H7A 0.9134 0.8749 0.4668 0.086 Uiso calc R 1
H H7B 0.7896 0.8445 0.3882 0.086 Uiso calc R 1
C C8 0.9139(2) 0.7215(2) 0.40676(16) 0.0632(6) Uani d . 1
H H8A 0.9986 0.7201 0.4177 0.076 Uiso calc R 1
H H8B 0.9039 0.6854 0.4609 0.076 Uiso calc R 1
C C9 0.72181(19) 0.6399(2) 0.30731(18) 0.0631(6) Uani d . 1
H H9A 0.7164 0.6092 0.3644 0.095 Uiso calc R 1
H H9B 0.6835 0.5895 0.2550 0.095 Uiso calc R 1
H H9C 0.6829 0.7123 0.2940 0.095 Uiso calc R 1
C C10 0.9048(2) 0.5398(2) 0.3337(2) 0.0721(7) Uani d . 1
H H10A 0.8920 0.5019 0.3853 0.108 Uiso calc R 1
H H10B 0.9892 0.5473 0.3482 0.108 Uiso calc R 1
H H10C 0.8693 0.4965 0.2763 0.108 Uiso calc R 1

loop_
_atom_site_aniso_label
_atom_site_aniso_U_11
_atom_site_aniso_U_22
_atom_site_aniso_U_33
_atom_site_aniso_U_12
_atom_site_aniso_U_13
_atom_site_aniso_U_23
Zn1 0.04375(13) 0.03581(13) 0.03561(12) -0.00228(9) 0.01585(10) -0.00326(9)
Zn2 0.03857(13) 0.05028(15) 0.04007(13) -0.00125(10) 0.01835(10) -0.00226(10)
N1 0.0553(10) 0.0405(10) 0.0537(10) -0.0088(8) 0.0303(8) -0.0044(8)
N2 0.0353(8) 0.0411(9) 0.0400(9) -0.0024(7) 0.0133(7) 0.0058(7)
N3 0.0524(10) 0.0493(11) 0.0555(11) 0.0074(8) 0.0280(9) 0.0109(8)
N4 0.0376(8) 0.0502(11) 0.0465(9) 0.0036(7) 0.0140(7) 0.0114(8)
Cl1 0.0651(3) 0.0514(3) 0.0478(3) 0.0160(3) 0.0146(2) 0.0050(2)
Cl2 0.0492(3) 0.0604(3) 0.0407(3) -0.0019(2) 0.0112(2) -0.0115(2)
Cl3 0.0457(3) 0.0857(5) 0.0820(4) -0.0041(3) 0.0366(3) -0.0138(3)
Cl4 0.0550(3) 0.0658(4) 0.0502(3) -0.0061(3) 0.0153(2) -0.0133(3)
C1 0.0718(15) 0.0623(15) 0.0411(12) -0.0046(12) 0.0294(11) -0.0081(10)
C2 0.0743(16) 0.0499(14) 0.0501(13) -0.0081(11) 0.0233(12) -0.0179(10)
C3 0.0482(12) 0.0461(13) 0.0495(12) -0.0150(9) 0.0095(10) -0.0061(9)
C4 0.0513(12) 0.0487(14) 0.0602(14) 0.0028(10) 0.0123(10) 0.0165(10)
C5 0.0463(12) 0.0861(19) 0.0657(15) -0.0035(12) 0.0285(11) 0.0110(13)
C6 0.0755(16) 0.0502(14) 0.0658(15) -0.0056(12) 0.0321(13) -0.0141(11)
C7 0.095(2) 0.081(2) 0.0464(13) -0.0072(15) 0.0353(13) -0.0140(12)
C8 0.0597(14) 0.0829(19) 0.0405(12) -0.0020(13) 0.0110(11) 0.0093(11)
C9 0.0443(12) 0.0783(18) 0.0704(16) -0.0019(11) 0.0256(11) 0.0249(13)
C10 0.0646(15) 0.0552(16) 0.096(2) 0.0122(12) 0.0285(14) 0.0187(14)

loop_
_atom_type_symbol
_atom_type_description
_atom_type_scat_dispersion_real
_atom_type_scat_dispersion_imag
_atom_type_scat_source
C C 0.0033 0.0016 'International Tables Vol C Tables 4.2.6.8 and 6.1.1.4'
H H 0.0000 0.0000 'International Tables Vol C Tables 4.2.6.8 and 6.1.1.4'
N N 0.0061 0.0033 'International Tables Vol C Tables 4.2.6.8 and 6.1.1.4'
Cl Cl 0.1484 0.1585 'International Tables Vol C Tables 4.2.6.8 and 6.1.1.4'
Zn Zn 0.2839 1.4301 'International Tables Vol C Tables 4.2.6.8 and 6.1.1.4'

loop_
_geom_angle_atom_site_label_1
_geom_angle_atom_site_label_2
_geom_angle_atom_site_label_3
_geom_angle
_geom_angle_publ_flag
N1 Zn1 N2 99.04(6) yes
N1 Zn1 Cl2 116.63(5) yes
N2 Zn1 Cl2 113.75(5) yes
N1 Zn1 Cl1 107.11(6) yes
N2 Zn1 Cl1 106.50(5) yes
Cl2 Zn1 Cl1 112.55(3) yes
N3 Zn2 N4 96.32(7) yes
N3 Zn2 Cl3 107.75(5) yes
N4 Zn2 Cl3 110.16(5) yes
N3 Zn2 Cl4 116.08(5) yes
N4 Zn2 Cl4 107.89(5) yes
Cl3 Zn2 Cl4 116.68(3) yes
C1 N1 Zn1 111.73(13) ?
C1 N1 H1C 109.3 ?
Zn1 N1 H1C 109.3 ?
C1 N1 H1D 109.3 ?
Zn1 N1 H1D 109.3 ?
H1C N1 H1D 107.9 ?
C4 N2 C5 108.02(16) ?
C4 N2 C3 110.94(17) ?
C5 N2 C3 108.57(16) ?
C4 N2 Zn1 112.57(13) ?
C5 N2 Zn1 109.13(14) ?
C3 N2 Zn1 107.54(11) ?
C6 N3 Zn2 111.15(13) ?
C6 N3 H3C 109.4 ?
Zn2 N3 H3C 109.4 ?
C6 N3 H3D 109.4 ?
Zn2 N3 H3D 109.4 ?
H3C N3 H3D 108.0 ?
C10 N4 C9 108.31(18) ?
C10 N4 C8 108.07(17) ?
C9 N4 C8 110.72(18) ?
C10 N4 Zn2 109.96(14) ?
C9 N4 Zn2 110.16(12) ?
C8 N4 Zn2 109.58(13) ?
N1 C1 C2 112.16(18) ?
N1 C1 H1A 109.2 ?
C2 C1 H1A 109.2 ?
N1 C1 H1B 109.2 ?
C2 C1 H1B 109.2 ?
H1A C1 H1B 107.9 ?
C1 C2 C3 116.71(19) ?
C1 C2 H2A 108.1 ?
C3 C2 H2A 108.1 ?
C1 C2 H2B 108.1 ?
C3 C2 H2B 108.1 ?
H2A C2 H2B 107.3 ?
N2 C3 C2 114.85(17) ?
N2 C3 H3A 108.6 ?
C2 C3 H3A 108.6 ?
N2 C3 H3B 108.6 ?
C2 C3 H3B 108.6 ?
H3A C3 H3B 107.5 ?
N2 C4 H4A 109.5 ?
N2 C4 H4B 109.5 ?
H4A C4 H4B 109.5 ?
N2 C4 H4C 109.5 ?
H4A C4 H4C 109.5 ?
H4B C4 H4C 109.5 ?
N2 C5 H5A 109.5 ?
N2 C5 H5B 109.5 ?
H5A C5 H5B 109.5 ?
N2 C5 H5C 109.5 ?
H5A C5 H5C 109.5 ?
H5B C5 H5C 109.5 ?
N3 C6 C7 111.4(2) ?
N3 C6 H6A 109.3 ?
C7 C6 H6A 109.3 ?
N3 C6 H6B 109.3 ?
C7 C6 H6B 109.3 ?
H6A C6 H6B 108.0 ?
C8 C7 C6 116.2(2) ?
C8 C7 H7A 108.2 ?
C6 C7 H7A 108.2 ?
C8 C7 H7B 108.2 ?
C6 C7 H7B 108.2 ?
H7A C7 H7B 107.4 ?
N4 C8 C7 115.82(19) ?
N4 C8 H8A 108.3 ?
C7 C8 H8A 108.3 ?
N4 C8 H8B 108.3 ?
C7 C8 H8B 108.3 ?
H8A C8 H8B 107.4 ?
N4 C9 H9A 109.5 ?
N4 C9 H9B 109.5 ?
H9A C9 H9B 109.5 ?
N4 C9 H9C 109.5 ?
H9A C9 H9C 109.5 ?
H9B C9 H9C 109.5 ?
N4 C10 H10A 109.5 ?
N4 C10 H10B 109.5 ?
H10A C10 H10B 109.5 ?
N4 C10 H10C 109.5 ?
H10A C10 H10C 109.5 ?
H10B C10 H10C 109.5 ?

loop_
_geom_bond_atom_site_label_1
_geom_bond_atom_site_label_2
_geom_bond_distance
_geom_bond_publ_flag
Zn1 N1 2.0176(16) yes
Zn1 N2 2.0551(16) yes
Zn1 Cl2 2.2254(7) yes
Zn1 Cl1 2.2419(7) yes
Zn2 N3 2.0251(18) yes
Zn2 N4 2.0754(17) yes
Zn2 Cl3 2.2236(9) yes
Zn2 Cl4 2.2319(7) yes
N1 C1 1.481(3) ?
N1 H1C 0.9000 ?
N1 H1D 0.9000 ?
N2 C4 1.474(2) ?
N2 C5 1.476(3) ?
N2 C3 1.488(2) ?
N3 C6 1.471(3) ?
N3 H3C 0.9000 ?
N3 H3D 0.9000 ?
N4 C10 1.479(3) ?
N4 C9 1.480(3) ?
N4 C8 1.485(3) ?
C1 C2 1.503(3) ?
C1 H1A 0.9700 ?
C1 H1B 0.9700 ?
C2 C3 1.518(3) ?
C2 H2A 0.9700 ?
C2 H2B 0.9700 ?
C3 H3A 0.9700 ?
C3 H3B 0.9700 ?
C4 H4A 0.9600 ?
C4 H4B 0.9600 ?
C4 H4C 0.9600 ?
C5 H5A 0.9600 ?
C5 H5B 0.9600 ?
C5 H5C 0.9600 ?
C6 C7 1.516(3) ?
C6 H6A 0.9700 ?
C6 H6B 0.9700 ?
C7 C8 1.504(4) ?
C7 H7A 0.9700 ?
C7 H7B 0.9700 ?
C8 H8A 0.9700 ?
C8 H8B 0.9700 ?
C9 H9A 0.9600 ?
C9 H9B 0.9600 ?
C9 H9C 0.9600 ?
C10 H10A 0.9600 ?
C10 H10B 0.9600 ?
C10 H10C 0.9600 ?

loop_
_geom_hbond_atom_site_label_D
_geom_hbond_atom_site_label_H
_geom_hbond_atom_site_label_A
_geom_hbond_site_symmetry_A
_geom_hbond_distance_DH
_geom_hbond_distance_HA
_geom_hbond_distance_DA
_geom_hbond_angle_DHA
N3 H3C Cl1 3_675 0.90 2.57 3.3106(19) 139.5
N3 H3D Cl2 . 0.90 2.58 3.481(2) 176.8
N1 H1C Cl1 3_675 0.90 2.90 3.5509(19) 131.0
N1 H1D Cl4 . 0.90 2.47 3.365(2) 172.9

loop_
_geom_torsion_atom_site_label_1
_geom_torsion_atom_site_label_2
_geom_torsion_atom_site_label_3
_geom_torsion_atom_site_label_4
_geom_torsion
N2 Zn1 N1 C1 45.48(15)
Cl2 Zn1 N1 C1 167.90(12)
Cl1 Zn1 N1 C1 -65.00(14)
N1 Zn1 N2 C4 78.10(15)
Cl2 Zn1 N2 C4 -46.37(14)
Cl1 Zn1 N2 C4 -170.94(13)
N1 Zn1 N2 C5 -161.99(13)
Cl2 Zn1 N2 C5 73.54(13)
Cl1 Zn1 N2 C5 -51.02(13)
N1 Zn1 N2 C3 -44.40(13)
Cl2 Zn1 N2 C3 -168.87(11)
Cl1 Zn1 N2 C3 66.57(12)
N4 Zn2 N3 C6 49.49(15)
Cl3 Zn2 N3 C6 -64.07(15)
Cl4 Zn2 N3 C6 162.96(13)
N3 Zn2 N4 C10 -163.22(14)
Cl3 Zn2 N4 C10 -51.66(15)
Cl4 Zn2 N4 C10 76.74(14)
N3 Zn2 N4 C9 77.48(15)
Cl3 Zn2 N4 C9 -170.96(13)
Cl4 Zn2 N4 C9 -42.56(15)
N3 Zn2 N4 C8 -44.57(15)
Cl3 Zn2 N4 C8 66.99(14)
Cl4 Zn2 N4 C8 -164.61(13)
Zn1 N1 C1 C2 -57.4(2)
N1 C1 C2 C3 68.8(3)
C4 N2 C3 C2 -65.1(2)
C5 N2 C3 C2 176.39(19)
Zn1 N2 C3 C2 58.4(2)
C1 C2 C3 N2 -71.8(3)
Zn2 N3 C6 C7 -63.2(2)
N3 C6 C7 C8 70.0(3)
C10 N4 C8 C7 175.9(2)
C9 N4 C8 C7 -65.6(3)
Zn2 N4 C8 C7 56.1(2)
C6 C7 C8 N4 -67.7(3)
